data_7007530
loop_
_publ_author_name
'Crispini, Alessandra'
'Aiello, Iolinda'
'La Deda, Massimo'
'De Franco, Irene'
'Amati, Mario'
'Lelj, Francesco'
'Ghedini, Mauro'

_publ_section_title
;
 Experimental and computational evidence of the intermolecular motifs
 in the crystal packing of luminescent pentacoordinated gallium(iii)
 complexes
;
_journal_issue 43
_journal_name_full 'Dalton Transactions'
_journal_page_first 5124
_journal_paper_doi 10.1039/b606895b
_journal_year 2006
_chemical_formula_moiety 'C26 H20 Ga N3 O5'
_chemical_formula_sum 'C26 H20 Ga N3 O5'
_chemical_formula_weight 524.17
_space_group_IT_number 2
_symmetry_cell_setting triclinic
_symmetry_space_group_name_Hall '-P 1'
_symmetry_space_group_name_H-M 'P -1'
_atom_sites_solution_hydrogens geom
_atom_sites_solution_primary Patterson
_atom_sites_solution_secondary difmap
_audit_creation_method SHELXL-97
_cell_angle_alpha 105.23(3)
_cell_angle_beta 92.54(3)
_cell_angle_gamma 113.09(3)
_cell_formula_units_Z 2
_cell_length_a 9.0766(18)
_cell_length_b 9.4098(19)
_cell_length_c 15.134(3)
_cell_measurement_reflns_used 10
_cell_measurement_temperature 298
_cell_measurement_theta_max 14.47
_cell_measurement_theta_min 7.66
_cell_volume 1131.4(5)
_computing_cell_refinement 'Bruker XSCANS'
_computing_data_collection 'Bruker XSCANS'
_computing_data_reduction 'Bruker SHELXTL'
_computing_molecular_graphics 'Bruker SHELXTL'
_computing_publication_material 'Bruker SHELXTL'
_computing_structure_refinement 'Bruker SHELXTL'
_computing_structure_solution 'Bruker SHELXTL'
_diffrn_ambient_temperature 298
_diffrn_measured_fraction_theta_full 1.000
_diffrn_measured_fraction_theta_max 1.000
_diffrn_measurement_device_type 'Siemens R3m/V'
_diffrn_measurement_method '\w scans'
_diffrn_radiation_monochromator graphite
_diffrn_radiation_source 'sealed tube'
_diffrn_radiation_type MoK\a
_diffrn_radiation_wavelength 0.71073
_diffrn_reflns_av_R_equivalents 0.0314
_diffrn_reflns_av_sigmaI/netI 0.0557
_diffrn_reflns_limit_h_max 10
_diffrn_reflns_limit_h_min 0
_diffrn_reflns_limit_k_max 10
_diffrn_reflns_limit_k_min -11
_diffrn_reflns_limit_l_max 18
_diffrn_reflns_limit_l_min -18
_diffrn_reflns_number 4286
_diffrn_reflns_theta_full 25.05
_diffrn_reflns_theta_max 25.05
_diffrn_reflns_theta_min 2.44
_exptl_absorpt_coefficient_mu 1.261
_exptl_absorpt_correction_T_max 0.691
_exptl_absorpt_correction_T_min 0.539
_exptl_absorpt_correction_type 'psi-scan corrections'
_exptl_crystal_colour yellow
_exptl_crystal_density_diffrn 1.539
_exptl_crystal_density_method 'not measured'
_exptl_crystal_description prismatic
_exptl_crystal_F_000 536
_exptl_crystal_size_max 0.44
_exptl_crystal_size_mid 0.33
_exptl_crystal_size_min 0.23
_refine_diff_density_max 0.454
_refine_diff_density_min -0.552
_refine_diff_density_rms 0.073
_refine_ls_extinction_method none
_refine_ls_goodness_of_fit_ref 1.035
_refine_ls_hydrogen_treatment constr
_refine_ls_matrix_type full
_refine_ls_number_parameters 316
_refine_ls_number_reflns 4009
_refine_ls_number_restraints 0
_refine_ls_restrained_S_all 1.035
_refine_ls_R_factor_all 0.0603
_refine_ls_R_factor_gt 0.0450
_refine_ls_shift/su_max 0.001
_refine_ls_shift/su_mean 0.000
_refine_ls_structure_factor_coef Fsqd
_refine_ls_weighting_details 'calc w=1/[\s^2^(Fo^2^)+(0.0590P)^2^+0.0000P] where P=(Fo^2^+2Fc^2^)/3'
_refine_ls_weighting_scheme calc
_refine_ls_wR_factor_gt 0.1083
_refine_ls_wR_factor_ref 0.1124
_reflns_number_gt 3043
_reflns_number_total 4009
_reflns_threshold_expression >2sigma(I)
_cod_data_source_file b606895b.txt
_cod_data_source_block (3)
_cod_depositor_comments
;
The following automatic conversions were performed:
'_symmetry_cell_setting' value 'Triclinic' changed to 'triclinic'
according to '/home/saulius/struct/CIF-dictionaries/cif_core.dic'
dictionary named 'cif_core.dic' version 2.4.1 from 2010-06-29.

Automatic conversion script
Id: cif_fix_enum 1527 2010-12-29 10:47:43Z saulius 
;
_cod_original_cell_volume 1131.4(4)
_cod_original_sg_symbol_H-M 'P-1 '
_cod_database_code 7007530

loop_
_symmetry_equiv_pos_as_xyz
'x, y, z'
'-x, -y, -z'

loop_
_atom_site_label
_atom_site_type_symbol
_atom_site_fract_x
_atom_site_fract_y
_atom_site_fract_z
_atom_site_U_iso_or_equiv
_atom_site_adp_type
_atom_site_occupancy
_atom_site_symmetry_multiplicity
_atom_site_calc_flag
_atom_site_refinement_flags
_atom_site_disorder_assembly
_atom_site_disorder_group
Ga Ga 0.73775(5) 0.86219(5) 0.73705(3) 0.03409(15) Uani 1 1 d . . .
O1 O 0.9166(3) 0.8252(3) 0.70007(17) 0.0392(6) Uani 1 1 d . . .
O2 O 0.5361(3) 0.6843(3) 0.71345(17) 0.0401(6) Uani 1 1 d . . .
O3 O 0.7711(3) 1.0750(3) 0.79695(18) 0.0412(7) Uani 1 1 d . . .
O4 O 0.2102(4) 1.2990(4) 0.7886(3) 0.0731(10) Uani 1 1 d . . .
O5 O 0.4020(4) 1.5120(4) 0.8825(3) 0.0763(11) Uani 1 1 d . . .
N1 N 0.8100(3) 0.8298(3) 0.86002(19) 0.0292(7) Uani 1 1 d . . .
N2 N 0.6644(4) 0.8641(4) 0.6056(2) 0.0366(7) Uani 1 1 d . . .
N3 N 0.3495(5) 1.3741(5) 0.8296(3) 0.0525(9) Uani 1 1 d . . .
C1 C 0.9858(4) 0.7762(5) 0.7592(3) 0.0363(9) Uani 1 1 d . . .
C2 C 1.1031(5) 0.7214(5) 0.7394(3) 0.0424(10) Uani 1 1 d . . .
H2 H 1.1369 0.7136 0.6818 0.051 Uiso 1 1 calc R . .
C3 C 1.1729(5) 0.6766(5) 0.8070(3) 0.0479(11) Uani 1 1 d . . .
H3 H 1.2511 0.6374 0.7924 0.057 Uiso 1 1 calc R . .
C4 C 1.1301(5) 0.6887(5) 0.8917(3) 0.0458(10) Uani 1 1 d . . .
H4 H 1.1812 0.6618 0.9351 0.055 Uiso 1 1 calc R . .
C5 C 1.0071(4) 0.7424(4) 0.9147(3) 0.0362(9) Uani 1 1 d . . .
C6 C 0.9349(4) 0.7830(4) 0.8467(2) 0.0323(8) Uani 1 1 d . . .
C7 C 0.7577(4) 0.8451(4) 0.9405(3) 0.0348(9) Uani 1 1 d . . .
C8 C 0.8327(5) 0.8160(5) 1.0130(3) 0.0421(9) Uani 1 1 d . . .
H8 H 0.7988 0.8317 1.0705 0.051 Uiso 1 1 calc R . .
C9 C 0.9530(5) 0.7659(5) 1.0008(3) 0.0417(10) Uani 1 1 d . . .
H9 H 1.0004 0.7468 1.0496 0.050 Uiso 1 1 calc R . .
C10 C 0.6206(5) 0.8935(5) 0.9533(3) 0.0439(10) Uani 1 1 d . . .
H10A H 0.5815 0.8765 1.0093 0.053 Uiso 1 1 calc R . .
H10B H 0.5344 0.8292 0.9013 0.053 Uiso 1 1 calc R . .
H10C H 0.6573 1.0061 0.9578 0.053 Uiso 1 1 calc R . .
C11 C 0.4516(4) 0.6388(5) 0.6283(2) 0.0346(9) Uani 1 1 d . . .
C12 C 0.3049(5) 0.5069(5) 0.5953(3) 0.0458(10) Uani 1 1 d . . .
H12 H 0.2596 0.4417 0.6324 0.055 Uiso 1 1 calc R . .
C13 C 0.2228(6) 0.4697(6) 0.5057(3) 0.0571(12) Uani 1 1 d . . .
H13 H 0.1236 0.3797 0.4846 0.069 Uiso 1 1 calc R . .
C14 C 0.2841(6) 0.5613(6) 0.4493(3) 0.0558(12) Uani 1 1 d . . .
H14 H 0.2267 0.5344 0.3905 0.067 Uiso 1 1 calc R . .
C15 C 0.4349(5) 0.6970(5) 0.4797(3) 0.0446(10) Uani 1 1 d . . .
C16 C 0.5176(4) 0.7359(5) 0.5697(2) 0.0366(9) Uani 1 1 d . . .
C17 C 0.7376(5) 0.9607(6) 0.5557(3) 0.0487(11) Uani 1 1 d . . .
C18 C 0.6606(6) 0.9269(6) 0.4642(3) 0.0612(13) Uani 1 1 d . . .
H18 H 0.7114 0.9926 0.4283 0.073 Uiso 1 1 calc R . .
C19 C 0.5131(6) 0.7994(6) 0.4283(3) 0.0616(13) Uani 1 1 d . . .
H19 H 0.4640 0.7804 0.3686 0.074 Uiso 1 1 calc R . .
C20 C 0.8979(6) 1.1000(6) 0.5967(3) 0.0660(14) Uani 1 1 d . . .
H20A H 0.9654 1.0657 0.6285 0.079 Uiso 1 1 calc R . .
H20B H 0.8824 1.1860 0.6399 0.079 Uiso 1 1 calc R . .
H20C H 0.9492 1.1380 0.5482 0.079 Uiso 1 1 calc R . .
C21 C 0.6670(5) 1.1408(5) 0.8004(2) 0.0357(9) Uani 1 1 d . . .
C22 C 0.7278(5) 1.3108(5) 0.8333(3) 0.0485(11) Uani 1 1 d . . .
H22 H 0.8393 1.3735 0.8484 0.058 Uiso 1 1 calc R . .
C23 C 0.6233(5) 1.3845(5) 0.8432(3) 0.0492(11) Uani 1 1 d . . .
H23 H 0.6644 1.4968 0.8673 0.059 Uiso 1 1 calc R . .
C24 C 0.4594(5) 1.2949(5) 0.8182(3) 0.0389(9) Uani 1 1 d . . .
C25 C 0.3945(5) 1.1274(5) 0.7825(3) 0.0379(9) Uani 1 1 d . . .
H25 H 0.2829 1.0673 0.7642 0.045 Uiso 1 1 calc R . .
C26 C 0.4975(4) 1.0510(5) 0.7743(3) 0.0363(9) Uani 1 1 d . . .
H26 H 0.4547 0.9385 0.7512 0.044 Uiso 1 1 calc R . .

loop_
_atom_site_aniso_label
_atom_site_aniso_U_11
_atom_site_aniso_U_22
_atom_site_aniso_U_33
_atom_site_aniso_U_23
_atom_site_aniso_U_13
_atom_site_aniso_U_12
Ga 0.0344(2) 0.0358(3) 0.0330(2) 0.00738(18) 0.00235(17) 0.01801(19)
O1 0.0435(15) 0.0463(16) 0.0341(14) 0.0107(12) 0.0082(12) 0.0260(13)
O2 0.0414(15) 0.0411(16) 0.0331(14) 0.0089(12) 0.0021(12) 0.0143(13)
O3 0.0380(15) 0.0344(15) 0.0494(16) 0.0051(12) -0.0027(12) 0.0193(13)
O4 0.051(2) 0.070(2) 0.107(3) 0.027(2) 0.000(2) 0.0345(19)
O5 0.080(2) 0.045(2) 0.108(3) 0.005(2) 0.010(2) 0.0419(19)
N1 0.0293(16) 0.0275(16) 0.0310(16) 0.0066(13) 0.0021(13) 0.0138(13)
N2 0.0381(18) 0.043(2) 0.0301(17) 0.0084(15) 0.0042(14) 0.0199(16)
N3 0.058(3) 0.051(2) 0.064(2) 0.024(2) 0.012(2) 0.033(2)
C1 0.031(2) 0.033(2) 0.037(2) 0.0017(17) 0.0041(16) 0.0118(17)
C2 0.037(2) 0.042(2) 0.049(2) 0.0086(19) 0.0120(18) 0.0204(19)
C3 0.040(2) 0.045(3) 0.061(3) 0.009(2) 0.003(2) 0.025(2)
C4 0.039(2) 0.045(3) 0.059(3) 0.017(2) -0.003(2) 0.023(2)
C5 0.031(2) 0.030(2) 0.044(2) 0.0092(17) -0.0046(17) 0.0110(17)
C6 0.0288(19) 0.0263(19) 0.037(2) 0.0029(16) -0.0006(16) 0.0114(16)
C7 0.035(2) 0.029(2) 0.034(2) 0.0042(16) 0.0024(16) 0.0109(17)
C8 0.047(2) 0.044(2) 0.035(2) 0.0134(19) 0.0078(18) 0.017(2)
C9 0.044(2) 0.039(2) 0.036(2) 0.0127(18) -0.0042(18) 0.0117(19)
C10 0.045(2) 0.048(2) 0.040(2) 0.0063(19) 0.0103(19) 0.025(2)
C11 0.034(2) 0.035(2) 0.031(2) 0.0015(17) 0.0021(16) 0.0170(18)
C12 0.046(2) 0.041(2) 0.045(2) 0.007(2) 0.0043(19) 0.016(2)
C13 0.048(3) 0.049(3) 0.051(3) -0.007(2) -0.007(2) 0.014(2)
C14 0.058(3) 0.067(3) 0.033(2) -0.005(2) -0.011(2) 0.031(3)
C15 0.049(2) 0.055(3) 0.033(2) 0.006(2) 0.0031(19) 0.030(2)
C16 0.035(2) 0.043(2) 0.033(2) 0.0018(18) 0.0016(17) 0.0239(19)
C17 0.049(3) 0.060(3) 0.042(2) 0.022(2) 0.010(2) 0.023(2)
C18 0.075(4) 0.077(4) 0.042(3) 0.032(3) 0.016(2) 0.032(3)
C19 0.066(3) 0.079(4) 0.038(2) 0.015(3) -0.001(2) 0.031(3)
C20 0.063(3) 0.065(3) 0.061(3) 0.031(3) 0.013(3) 0.011(3)
C21 0.041(2) 0.036(2) 0.033(2) 0.0114(17) 0.0043(17) 0.0185(18)
C22 0.036(2) 0.033(2) 0.067(3) 0.007(2) -0.006(2) 0.0101(19)
C23 0.048(3) 0.031(2) 0.063(3) 0.006(2) 0.002(2) 0.017(2)
C24 0.046(2) 0.036(2) 0.043(2) 0.0179(19) 0.0097(18) 0.0224(19)
C25 0.037(2) 0.034(2) 0.041(2) 0.0143(18) 0.0058(17) 0.0113(18)
C26 0.041(2) 0.027(2) 0.038(2) 0.0081(17) 0.0060(17) 0.0125(17)

loop_
_atom_type_symbol
_atom_type_description
_atom_type_scat_dispersion_real
_atom_type_scat_dispersion_imag
_atom_type_scat_source
C C 0.0033 0.0016 'International Tables Vol C Tables 4.2.6.8 and 6.1.1.4'
H H 0.0000 0.0000 'International Tables Vol C Tables 4.2.6.8 and 6.1.1.4'
N N 0.0061 0.0033 'International Tables Vol C Tables 4.2.6.8 and 6.1.1.4'
O O 0.0106 0.0060 'International Tables Vol C Tables 4.2.6.8 and 6.1.1.4'
Ga Ga 0.2307 1.6083 'International Tables Vol C Tables 4.2.6.8 and 6.1.1.4'

loop_
_geom_angle_atom_site_label_1
_geom_angle_atom_site_label_2
_geom_angle_atom_site_label_3
_geom_angle
_geom_angle_site_symmetry_1
_geom_angle_site_symmetry_3
_geom_angle_publ_flag
O3 Ga O1 117.85(12) . . ?
O3 Ga O2 123.59(12) . . ?
O1 Ga O2 118.55(12) . . ?
O3 Ga N2 95.23(12) . . ?
O1 Ga N2 91.89(12) . . ?
O2 Ga N2 83.65(13) . . ?
O3 Ga N1 92.37(12) . . ?
O1 Ga N1 83.82(11) . . ?
O2 Ga N1 92.82(12) . . ?
N2 Ga N1 172.35(12) . . ?
C1 O1 Ga 114.1(2) . . ?
C11 O2 Ga 114.7(2) . . ?
C21 O3 Ga 128.8(2) . . ?
C7 N1 C6 120.1(3) . . ?
C7 N1 Ga 132.3(2) . . ?
C6 N1 Ga 107.6(2) . . ?
C17 N2 C16 120.5(3) . . ?
C17 N2 Ga 131.3(3) . . ?
C16 N2 Ga 108.1(3) . . ?
O4 N3 O5 123.6(4) . . ?
O4 N3 C24 118.9(4) . . ?
O5 N3 C24 117.4(4) . . ?
O1 C1 C2 123.3(4) . . ?
O1 C1 C6 118.0(3) . . ?
C2 C1 C6 118.6(4) . . ?
C1 C2 C3 119.5(4) . . ?
C4 C3 C2 122.3(4) . . ?
C3 C4 C5 120.1(4) . . ?
C9 C5 C6 115.8(3) . . ?
C9 C5 C4 126.6(4) . . ?
C6 C5 C4 117.6(4) . . ?
N1 C6 C5 122.6(3) . . ?
N1 C6 C1 115.6(3) . . ?
C5 C6 C1 121.8(3) . . ?
N1 C7 C8 119.6(3) . . ?
N1 C7 C10 119.5(3) . . ?
C8 C7 C10 120.9(4) . . ?
C9 C8 C7 121.3(4) . . ?
C8 C9 C5 120.4(3) . . ?
O2 C11 C12 124.1(4) . . ?
O2 C11 C16 117.5(3) . . ?
C12 C11 C16 118.4(3) . . ?
C11 C12 C13 120.4(4) . . ?
C14 C13 C12 121.9(4) . . ?
C13 C14 C15 119.9(4) . . ?
C19 C15 C14 125.8(4) . . ?
C19 C15 C16 115.5(4) . . ?
C14 C15 C16 118.7(4) . . ?
N2 C16 C15 123.3(4) . . ?
N2 C16 C11 115.9(3) . . ?
C15 C16 C11 120.8(4) . . ?
N2 C17 C18 118.8(4) . . ?
N2 C17 C20 119.4(4) . . ?
C18 C17 C20 121.8(4) . . ?
C19 C18 C17 120.8(4) . . ?
C18 C19 C15 121.0(4) . . ?
O3 C21 C22 118.1(3) . . ?
O3 C21 C26 123.9(3) . . ?
C22 C21 C26 118.0(3) . . ?
C23 C22 C21 120.2(4) . . ?
C24 C23 C22 120.8(4) . . ?
C23 C24 C25 120.9(4) . . ?
C23 C24 N3 120.3(4) . . ?
C25 C24 N3 118.7(4) . . ?
C26 C25 C24 119.0(4) . . ?
C25 C26 C21 121.0(4) . . ?

loop_
_geom_bond_atom_site_label_1
_geom_bond_atom_site_label_2
_geom_bond_distance
_geom_bond_site_symmetry_2
_geom_bond_publ_flag
Ga O3 1.863(3) . ?
Ga O1 1.868(2) . ?
Ga O2 1.872(3) . ?
Ga N2 2.077(3) . ?
Ga N1 2.081(3) . ?
O1 C1 1.343(4) . ?
O2 C11 1.340(4) . ?
O3 C21 1.314(4) . ?
O4 N3 1.218(5) . ?
O5 N3 1.220(5) . ?
N1 C7 1.319(5) . ?
N1 C6 1.374(4) . ?
N2 C17 1.330(5) . ?
N2 C16 1.362(5) . ?
N3 C24 1.452(5) . ?
C1 C2 1.366(5) . ?
C1 C6 1.416(5) . ?
C2 C3 1.417(6) . ?
C3 C4 1.345(6) . ?
C4 C5 1.417(5) . ?
C5 C9 1.406(5) . ?
C5 C6 1.406(5) . ?
C7 C8 1.407(5) . ?
C7 C10 1.488(5) . ?
C8 C9 1.352(5) . ?
C11 C12 1.372(5) . ?
C11 C16 1.424(6) . ?
C12 C13 1.404(6) . ?
C13 C14 1.354(7) . ?
C14 C15 1.407(6) . ?
C15 C19 1.395(6) . ?
C15 C16 1.408(5) . ?
C17 C18 1.420(6) . ?
C17 C20 1.489(6) . ?
C18 C19 1.364(6) . ?
C21 C22 1.406(5) . ?
C21 C26 1.409(5) . ?
C22 C23 1.370(5) . ?
C23 C24 1.366(6) . ?
C24 C25 1.386(5) . ?
C25 C26 1.378(5) . ?

loop_
_geom_torsion_atom_site_label_1
_geom_torsion_atom_site_label_2
_geom_torsion_atom_site_label_3
_geom_torsion_atom_site_label_4
_geom_torsion
_geom_torsion_site_symmetry_1
_geom_torsion_site_symmetry_2
_geom_torsion_site_symmetry_3
_geom_torsion_site_symmetry_4
_geom_torsion_publ_flag
O3 Ga O1 C1 98.1(3) . . . . ?
O2 Ga O1 C1 -81.2(3) . . . . ?
N2 Ga O1 C1 -165.0(3) . . . . ?
N1 Ga O1 C1 8.6(2) . . . . ?
O3 Ga O2 C11 96.1(3) . . . . ?
O1 Ga O2 C11 -84.7(3) . . . . ?
N2 Ga O2 C11 4.0(2) . . . . ?
N1 Ga O2 C11 -169.2(2) . . . . ?
O1 Ga O3 C21 153.6(3) . . . . ?
O2 Ga O3 C21 -27.2(4) . . . . ?
N2 Ga O3 C21 58.7(3) . . . . ?
N1 Ga O3 C21 -122.1(3) . . . . ?
O3 Ga N1 C7 56.6(3) . . . . ?
O1 Ga N1 C7 174.4(3) . . . . ?
O2 Ga N1 C7 -67.2(3) . . . . ?
N2 Ga N1 C7 -129.5(9) . . . . ?
O3 Ga N1 C6 -123.9(2) . . . . ?
O1 Ga N1 C6 -6.2(2) . . . . ?
O2 Ga N1 C6 112.3(2) . . . . ?
N2 Ga N1 C6 50.0(10) . . . . ?
O3 Ga N2 C17 56.5(4) . . . . ?
O1 Ga N2 C17 -61.7(4) . . . . ?
O2 Ga N2 C17 179.8(4) . . . . ?
N1 Ga N2 C17 -117.4(9) . . . . ?
O3 Ga N2 C16 -126.1(2) . . . . ?
O1 Ga N2 C16 115.7(2) . . . . ?
O2 Ga N2 C16 -2.8(2) . . . . ?
N1 Ga N2 C16 60.0(10) . . . . ?
Ga O1 C1 C2 170.7(3) . . . . ?
Ga O1 C1 C6 -9.8(4) . . . . ?
O1 C1 C2 C3 178.1(4) . . . . ?
C6 C1 C2 C3 -1.4(6) . . . . ?
C1 C2 C3 C4 -1.3(6) . . . . ?
C2 C3 C4 C5 2.3(7) . . . . ?
C3 C4 C5 C9 -177.9(4) . . . . ?
C3 C4 C5 C6 -0.6(6) . . . . ?
C7 N1 C6 C5 3.0(5) . . . . ?
Ga N1 C6 C5 -176.6(3) . . . . ?
C7 N1 C6 C1 -177.7(3) . . . . ?
Ga N1 C6 C1 2.7(4) . . . . ?
C9 C5 C6 N1 -5.2(5) . . . . ?
C4 C5 C6 N1 177.2(3) . . . . ?
C9 C5 C6 C1 175.5(3) . . . . ?
C4 C5 C6 C1 -2.1(5) . . . . ?
O1 C1 C6 N1 4.2(5) . . . . ?
C2 C1 C6 N1 -176.3(3) . . . . ?
O1 C1 C6 C5 -176.5(3) . . . . ?
C2 C1 C6 C5 3.1(6) . . . . ?
C6 N1 C7 C8 1.2(5) . . . . ?
Ga N1 C7 C8 -179.4(3) . . . . ?
C6 N1 C7 C10 -179.1(3) . . . . ?
Ga N1 C7 C10 0.3(5) . . . . ?
N1 C7 C8 C9 -2.9(6) . . . . ?
C10 C7 C8 C9 177.4(4) . . . . ?
C7 C8 C9 C5 0.4(6) . . . . ?
C6 C5 C9 C8 3.4(6) . . . . ?
C4 C5 C9 C8 -179.2(4) . . . . ?
Ga O2 C11 C12 176.7(3) . . . . ?
Ga O2 C11 C16 -4.5(4) . . . . ?
O2 C11 C12 C13 178.7(4) . . . . ?
C16 C11 C12 C13 -0.1(6) . . . . ?
C11 C12 C13 C14 0.0(7) . . . . ?
C12 C13 C14 C15 0.6(7) . . . . ?
C13 C14 C15 C19 178.8(4) . . . . ?
C13 C14 C15 C16 -1.1(6) . . . . ?
C17 N2 C16 C15 0.2(6) . . . . ?
Ga N2 C16 C15 -177.5(3) . . . . ?
C17 N2 C16 C11 178.9(3) . . . . ?
Ga N2 C16 C11 1.2(4) . . . . ?
C19 C15 C16 N2 -0.2(6) . . . . ?
C14 C15 C16 N2 179.7(4) . . . . ?
C19 C15 C16 C11 -178.9(4) . . . . ?
C14 C15 C16 C11 1.0(6) . . . . ?
O2 C11 C16 N2 2.0(5) . . . . ?
C12 C11 C16 N2 -179.2(3) . . . . ?
O2 C11 C16 C15 -179.3(3) . . . . ?
C12 C11 C16 C15 -0.4(5) . . . . ?
C16 N2 C17 C18 -0.6(6) . . . . ?
Ga N2 C17 C18 176.5(3) . . . . ?
C16 N2 C17 C20 180.0(4) . . . . ?
Ga N2 C17 C20 -3.0(6) . . . . ?
N2 C17 C18 C19 1.1(7) . . . . ?
C20 C17 C18 C19 -179.5(5) . . . . ?
C17 C18 C19 C15 -1.1(7) . . . . ?
C14 C15 C19 C18 -179.2(4) . . . . ?
C16 C15 C19 C18 0.6(7) . . . . ?
Ga O3 C21 C22 -166.9(3) . . . . ?
Ga O3 C21 C26 14.0(5) . . . . ?
O3 C21 C22 C23 -176.2(4) . . . . ?
C26 C21 C22 C23 2.9(6) . . . . ?
C21 C22 C23 C24 -2.5(7) . . . . ?
C22 C23 C24 C25 0.2(7) . . . . ?
C22 C23 C24 N3 179.6(4) . . . . ?
O4 N3 C24 C23 163.6(4) . . . . ?
O5 N3 C24 C23 -18.5(6) . . . . ?
O4 N3 C24 C25 -17.0(6) . . . . ?
O5 N3 C24 C25 160.8(4) . . . . ?
C23 C24 C25 C26 1.5(6) . . . . ?
N3 C24 C25 C26 -177.9(3) . . . . ?
C24 C25 C26 C21 -0.9(6) . . . . ?
O3 C21 C26 C25 177.9(4) . . . . ?
C22 C21 C26 C25 -1.2(6) . . . . ?
